data_2227850
loop_
_publ_author_name
'Sun, Tao'
'Li, Jianye'
'Qiao, Hongwei'
'Hao, Aiyou'
'Li, Yueming'

_publ_section_title
;
 1,2,3,4-Tetrahydrophenazine 5,10-dioxide
;
_journal_coeditor_code NK2042
_journal_issue 9
_journal_name_full 'Acta Crystallographica Section E'
_journal_page_first o2425
_journal_paper_doi 10.1107/S1600536810030242
_journal_volume 66
_journal_year 2010
_chemical_formula_iupac 'C12 H12 N2 O2'
_chemical_formula_moiety 'C12 H12 N2 O2'
_chemical_formula_sum 'C12 H12 N2 O2'
_chemical_formula_weight 216.24
_chemical_name_systematic
;
1,2,3,4-Tetrahydrophenazine 5,10-dioxide
;
_space_group_IT_number 63
_symmetry_cell_setting orthorhombic
_symmetry_space_group_name_Hall '-C 2c 2'
_symmetry_space_group_name_H-M 'C m c m'
_atom_sites_solution_hydrogens geom
_atom_sites_solution_primary direct
_atom_sites_solution_secondary difmap
_audit_creation_method SHELXL-97
_cell_angle_alpha 90.00
_cell_angle_beta 90.00
_cell_angle_gamma 90.00
_cell_formula_units_Z 4
_cell_length_a 11.7780(2)
_cell_length_b 13.1938(3)
_cell_length_c 6.55610(10)
_cell_measurement_reflns_used 1577
_cell_measurement_temperature 296(2)
_cell_measurement_theta_max 26.75
_cell_measurement_theta_min 2.32
_cell_volume 1018.80(3)
_computing_cell_refinement 'SAINT (Bruker, 2007)'
_computing_data_collection 'APEX2 (Bruker, 2007)'
_computing_data_reduction 'SAINT (Bruker, 2007)'
_computing_molecular_graphics 'SHELXTL (Sheldrick, 2008)'
_computing_publication_material 'WinGX (Farrugia, 1999)'
_computing_structure_refinement 'SHELXTL (Sheldrick, 2008)'
_computing_structure_solution 'SIR97 (Altomare <i>et al.</i>, 1999)'
_diffrn_ambient_temperature 296(2)
_diffrn_measured_fraction_theta_full 0.987
_diffrn_measured_fraction_theta_max 0.978
_diffrn_measurement_device_type 'Bruker APEXII CCD area-detector'
_diffrn_measurement_method '\f and \w scans'
_diffrn_radiation_monochromator graphite
_diffrn_radiation_source 'fine-focus sealed tube'
_diffrn_radiation_type MoK\a
_diffrn_radiation_wavelength 0.71073
_diffrn_reflns_av_R_equivalents 0.0156
_diffrn_reflns_av_sigmaI/netI 0.0115
_diffrn_reflns_limit_h_max 14
_diffrn_reflns_limit_h_min -14
_diffrn_reflns_limit_k_max 12
_diffrn_reflns_limit_k_min -16
_diffrn_reflns_limit_l_max 8
_diffrn_reflns_limit_l_min -8
_diffrn_reflns_number 3311
_diffrn_reflns_theta_full 26.50
_diffrn_reflns_theta_max 26.93
_diffrn_reflns_theta_min 2.32
_diffrn_standards_number 0
_exptl_absorpt_coefficient_mu 0.098
_exptl_absorpt_correction_T_max 0.74
_exptl_absorpt_correction_T_min 0.67
_exptl_absorpt_correction_type multi-scan
_exptl_absorpt_process_details '(SADABS; Sheldrick, 1996)'
_exptl_crystal_colour yellow
_exptl_crystal_density_diffrn 1.410
_exptl_crystal_density_method 'not measured'
_exptl_crystal_description prism
_exptl_crystal_F_000 456
_exptl_crystal_size_max 0.31
_exptl_crystal_size_mid 0.29
_exptl_crystal_size_min 0.26
_refine_diff_density_max 0.226
_refine_diff_density_min -0.291
_refine_ls_extinction_method none
_refine_ls_goodness_of_fit_ref 1.102
_refine_ls_hydrogen_treatment mixed
_refine_ls_matrix_type full
_refine_ls_number_parameters 61
_refine_ls_number_reflns 620
_refine_ls_number_restraints 0
_refine_ls_restrained_S_all 1.102
_refine_ls_R_factor_all 0.0448
_refine_ls_R_factor_gt 0.0402
_refine_ls_shift/su_max 0.000
_refine_ls_shift/su_mean 0.000
_refine_ls_structure_factor_coef Fsqd
_refine_ls_weighting_details 'calc w=1/[\s^2^(Fo^2^)+(0.0854P)^2^+0.1004P] where P=(Fo^2^+2Fc^2^)/3'
_refine_ls_weighting_scheme calc
_refine_ls_wR_factor_gt 0.1197
_refine_ls_wR_factor_ref 0.1268
_reflns_number_gt 534
_reflns_number_total 620
_reflns_threshold_expression I>2sigma(I)
_cod_data_source_file nk2042.cif
_cod_data_source_block I
_cod_database_code 2227850
_cod_database_fobs_code 2227850

loop_
_symmetry_equiv_pos_as_xyz
'x, y, z'
'-x, -y, z+1/2'
'-x, y, -z+1/2'
'x, -y, -z'
'x+1/2, y+1/2, z'
'-x+1/2, -y+1/2, z+1/2'
'-x+1/2, y+1/2, -z+1/2'
'x+1/2, -y+1/2, -z'
'-x, -y, -z'
'x, y, -z-1/2'
'x, -y, z-1/2'
'-x, y, z'
'-x+1/2, -y+1/2, -z'
'x+1/2, y+1/2, -z-1/2'
'x+1/2, -y+1/2, z-1/2'
'-x+1/2, y+1/2, z'

loop_
_atom_site_type_symbol
_atom_site_label
_atom_site_fract_x
_atom_site_fract_y
_atom_site_fract_z
_atom_site_U_iso_or_equiv
_atom_site_adp_type
_atom_site_calc_flag
_atom_site_refinement_flags
_atom_site_occupancy
_atom_site_disorder_assembly
_atom_site_disorder_group
C C1 0.44078(13) -0.14330(10) 0.2500 0.0434(4) Uani d S 1 . .
H H1 0.4017 -0.2045 0.2500 0.052 Uiso calc SR 1 . .
C C2 0.38142(12) -0.05388(9) 0.2500 0.0399(4) Uani d S 1 . .
H H2 0.3025 -0.0544 0.2500 0.048 Uiso calc SR 1 . .
C C3 0.44062(11) 0.03818(9) 0.2500 0.0311(4) Uani d S 1 . .
C C4 0.44068(10) 0.21722(9) 0.2500 0.0326(4) Uani d S 1 . .
C C5 0.37292(12) 0.31337(10) 0.2500 0.0470(4) Uani d S 1 . .
H H5 0.3247(10) 0.3113(9) 0.131(2) 0.070 Uiso d . 1 . .
C C6 0.44666(19) 0.40485(17) 0.1867(4) 0.0618(9) Uani d P 0.50 . 1
H H6 0.407(2) 0.4669(19) 0.199(5) 0.090 Uiso d P 0.50 A 1
H H7 0.468(3) 0.3993(19) 0.040(4) 0.090 Uiso d P 0.50 B 1
N N1 0.38161(10) 0.12976(7) 0.2500 0.0336(4) Uani d S 1 . .
O O1 0.27161(9) 0.12938(6) 0.2500 0.0508(4) Uani d S 1 . .

loop_
_atom_site_aniso_label
_atom_site_aniso_U_11
_atom_site_aniso_U_22
_atom_site_aniso_U_33
_atom_site_aniso_U_12
_atom_site_aniso_U_13
_atom_site_aniso_U_23
C1 0.0608(9) 0.0288(7) 0.0407(7) -0.0082(5) 0.000 0.000
C2 0.0426(8) 0.0339(7) 0.0432(7) -0.0078(5) 0.000 0.000
C3 0.0339(8) 0.0281(7) 0.0314(6) -0.0008(4) 0.000 0.000
C4 0.0318(7) 0.0277(7) 0.0384(7) 0.0008(4) 0.000 0.000
C5 0.0372(8) 0.0320(8) 0.0719(10) 0.0056(5) 0.000 0.000
C6 0.0516(11) 0.0289(10) 0.105(3) 0.0038(7) 0.0002(10) 0.0110(10)
N1 0.0282(6) 0.0313(6) 0.0412(6) -0.0005(3) 0.000 0.000
O1 0.0269(6) 0.0447(7) 0.0807(8) -0.0011(3) 0.000 0.000

loop_
_atom_type_symbol
_atom_type_description
_atom_type_scat_dispersion_real
_atom_type_scat_dispersion_imag
_atom_type_scat_source
C C 0.0033 0.0016 'International Tables Vol C Tables 4.2.6.8 and 6.1.1.4'
H H 0.0000 0.0000 'International Tables Vol C Tables 4.2.6.8 and 6.1.1.4'
N N 0.0061 0.0033 'International Tables Vol C Tables 4.2.6.8 and 6.1.1.4'
O O 0.0106 0.0060 'International Tables Vol C Tables 4.2.6.8 and 6.1.1.4'

loop_
_geom_angle_atom_site_label_1
_geom_angle_atom_site_label_2
_geom_angle_atom_site_label_3
_geom_angle_site_symmetry_1
_geom_angle_site_symmetry_3
_geom_angle
_geom_angle_publ_flag
C2 C1 C1 . 3_655 120.65(9) ?
C2 C1 H1 . . 119.7 ?
C1 C1 H1 3_655 . 119.7 ?
C1 C2 C3 . . 119.49(15) ?
C1 C2 H2 . . 120.3 ?
C3 C2 H2 . . 120.3 ?
N1 C3 C3 . 3_655 119.90(7) ?
N1 C3 C2 . . 120.24(14) ?
C3 C3 C2 3_655 . 119.86(8) ?
N1 C4 C4 . 3_655 121.08(7) ?
N1 C4 C5 . . 116.74(12) ?
C4 C4 C5 3_655 . 122.17(7) ?
C4 C5 C6 . 10_556 111.23(14) ?
C4 C5 C6 . . 111.23(14) ?
C6 C5 C6 10_556 . 31.2(2) ?
C4 C5 H5 . . 106.8(7) ?
C6 C5 H5 10_556 . 124.8(8) ?
C6 C5 H5 . . 97.8(7) ?
C6 C6 C6 10_556 12_655 90.000(2) ?
C6 C6 C6 10_556 3_655 56.5(2) ?
C6 C6 C6 12_655 3_655 33.5(2) ?
C6 C6 C5 10_556 . 74.39(10) ?
C6 C6 C5 12_655 . 124.23(10) ?
C6 C6 C5 3_655 . 108.72(16) ?
C6 C6 H6 10_556 . 85.1(18) ?
C6 C6 H6 12_655 . 119.6(16) ?
C6 C6 H6 3_655 . 111.4(17) ?
C5 C6 H6 . . 112.1(16) ?
C6 C6 H7 10_556 . 164.4(18) ?
C6 C6 H7 12_655 . 75.0(18) ?
C6 C6 H7 3_655 . 108.4(18) ?
C5 C6 H7 . . 110.3(16) ?
H6 C6 H7 . . 106(2) ?
O1 N1 C4 . . 121.31(9) ?
O1 N1 C3 . . 119.68(9) ?
C4 N1 C3 . . 119.01(13) ?

loop_
_geom_bond_atom_site_label_1
_geom_bond_atom_site_label_2
_geom_bond_site_symmetry_2
_geom_bond_distance
_geom_bond_publ_flag
C1 C2 . 1.3714(19) ?
C1 C1 3_655 1.395(3) ?
C1 H1 . 0.9300 ?
C2 C3 . 1.4005(17) ?
C2 H2 . 0.9300 ?
C3 N1 . 1.3939(15) ?
C3 C3 3_655 1.399(2) ?
C4 N1 . 1.3474(15) ?
C4 C4 3_655 1.397(2) ?
C4 C5 . 1.4987(16) ?
C5 C6 10_556 1.544(3) ?
C5 C6 . 1.544(3) ?
C5 H5 . 0.965(13) ?
C6 C6 10_556 0.831(5) ?
C6 C6 12_655 1.256(5) ?
C6 C6 3_655 1.506(4) ?
C6 H6 . 0.95(2) ?
C6 H7 . 1.00(3) ?
N1 O1 . 1.2956(16) ?

loop_
_geom_torsion_atom_site_label_1
_geom_torsion_atom_site_label_2
_geom_torsion_atom_site_label_3
_geom_torsion_atom_site_label_4
_geom_torsion_site_symmetry_1
_geom_torsion_site_symmetry_2
_geom_torsion_site_symmetry_3
_geom_torsion_site_symmetry_4
_geom_torsion
_geom_torsion_publ_flag
C1 C1 C2 C3 3_655 . . . 0.0 ?
C1 C2 C3 N1 . . . . 180.0 ?
C1 C2 C3 C3 . . . 3_655 0.0 ?
N1 C4 C5 C6 . . . 10_556 163.23(11) ?
C4 C4 C5 C6 3_655 . . 10_556 -16.77(11) ?
N1 C4 C5 C6 . . . . -163.23(11) ?
C4 C4 C5 C6 3_655 . . . 16.77(11) ?
C4 C5 C6 C6 . . . 10_556 -96.23(6) ?
C4 C5 C6 C6 . . . 12_655 -17.19(11) ?
C6 C5 C6 C6 10_556 . . 12_655 79.04(8) ?
C4 C5 C6 C6 . . . 3_655 -50.6(2) ?
C6 C5 C6 C6 10_556 . . 3_655 45.6(2) ?
C4 C4 N1 O1 3_655 . . . 180.0 ?
C5 C4 N1 O1 . . . . 0.0 ?
C4 C4 N1 C3 3_655 . . . 0.0 ?
C5 C4 N1 C3 . . . . 180.0 ?
C3 C3 N1 O1 3_655 . . . 180.0 ?
C2 C3 N1 O1 . . . . 0.0 ?
C3 C3 N1 C4 3_655 . . . 0.0 ?
C2 C3 N1 C4 . . . . 180.0 ?
